data_4114783
loop_
_publ_author_name
'Nigel T. Lucas'
'Jonathan P. Blitz'
'Simon Petrie'
'Robert Stranger'
'Mark G. Humphrey'
'Graham A. Heath'
'Vincent Otieno-Alego'

_publ_contact_author_address
;
Department of Chemistry
Australian National University
Canberra ACT 0200
Australia
;
_publ_contact_author_email ' Mark.Humphrey@anu.edu.au '
_publ_contact_author_fax ' 61 2 6125 0760 '
_publ_contact_author_name ' Mark G. Humphrey'
_publ_contact_author_phone ' 61 2 6125 2927 '
_publ_section_title
;
 Mixed-Metal Cluster Chemistry. 19. Crystallographic, Spectroscopic,
 Electrochemical, Spectroelectrochemical, and Theoretical Studies of
 Systematically Varied Tetrahedral Group 6-Iridium Clusters
;
_journal_name_full 'Journal of the American Chemical Society'
_journal_page_first 5139
_journal_page_last 5153
_journal_paper_doi 10.1021/ja0173829
_journal_volume 124
_journal_year 2002
_chemical_formula_moiety 'C19 H16 Ir3 O10 P W '
_chemical_formula_sum 'C19 H16 Ir3 O10 P W'
_chemical_formula_weight 1195.81
_space_group_IT_number 2
_symmetry_cell_setting triclinic
_symmetry_Int_Tables_number 2
_symmetry_space_group_name_Hall '-P 1'
_symmetry_space_group_name_H-M 'P -1'
_audit_creation_date 2001-04-14
_audit_creation_method 'by teXsan v1.8'
_audit_update_record
;
?
;
_cell_angle_alpha 81.7838(5)
_cell_angle_beta 72.8327(5)
_cell_angle_gamma 68.1183(8)
_cell_formula_units_Z 2
_cell_length_a 9.2819(1)
_cell_length_b 9.6886(1)
_cell_length_c 14.9537(2)
_cell_measurement_reflns_used 0
_cell_measurement_temperature 473.2
_cell_measurement_theta_max 0.0
_cell_measurement_theta_min 0.0
_cell_volume 1191.46(2)
_computing_cell_refinement 'HKL Scalepack (Otwinowski & Minor 1997)'
_computing_data_collection KappaCCD
_computing_data_reduction
;
Denzo and Scalepak (Otwinowski & Minor, 1997)
;
_computing_publication_material 'teXsan (MSC, 1992-1997)'
_computing_structure_refinement 'teXsan (MSC, 1992-1997)'
_computing_structure_solution
;
DIRDIF92 PATTY (Beurskens, 1992)
;
_diffrn_ambient_temperature 200
_diffrn_measurement_device_type 'Nonius KappaCCD'
_diffrn_measurement_method '\f and \w scans'
_diffrn_orient_matrix_UB_11 0.00000
_diffrn_orient_matrix_UB_12 0.00000
_diffrn_orient_matrix_UB_13 0.00000
_diffrn_orient_matrix_UB_21 0.00000
_diffrn_orient_matrix_UB_22 0.00000
_diffrn_orient_matrix_UB_23 0.00000
_diffrn_orient_matrix_UB_31 0.00000
_diffrn_orient_matrix_UB_32 0.00000
_diffrn_orient_matrix_UB_33 0.00000
_diffrn_radiation_detector CCD
_diffrn_radiation_monochromator graphite
_diffrn_radiation_source 'fine-focus sealed tube'
_diffrn_radiation_type 'Mo K\a'
_diffrn_radiation_wavelength 0.7107
_diffrn_reflns_av_R_equivalents 0.11961
_diffrn_reflns_av_sigmaI/netI 0.070
_diffrn_reflns_limit_h_max 12
_diffrn_reflns_limit_h_min -13
_diffrn_reflns_limit_k_max 13
_diffrn_reflns_limit_k_min -13
_diffrn_reflns_limit_l_max 21
_diffrn_reflns_limit_l_min -21
_diffrn_reflns_number 28946
_diffrn_reflns_reduction_process 'Lp corrections applied'
_diffrn_reflns_theta_max 30.05
_diffrn_reflns_theta_min 3.14
_diffrn_standards_decay_% 0.00
_diffrn_standards_interval_count 0
_diffrn_standards_number 0
_exptl_absorpt_coefficient_mu 21.684
_exptl_absorpt_correction_type integration
_exptl_absorpt_process_details
;
gaussian (Coppens, 1970) implemented in maXus (1999)
;
_exptl_crystal_colour orange
_exptl_crystal_density_diffrn 3.333
_exptl_crystal_description fragment
_exptl_crystal_F_000 1060.00
_exptl_crystal_size_max 0.35
_exptl_crystal_size_mid 0.29
_exptl_crystal_size_min 0.18
_refine_diff_density_max 6.07
_refine_diff_density_min -5.56
_refine_ls_extinction_coef 0.00000037(4)
_refine_ls_extinction_expression 'equ(3) Acta Cryst.(1968) A24, p213.'
_refine_ls_extinction_method 'Zachariasen (1967)'
_refine_ls_goodness_of_fit_all 1.367
_refine_ls_goodness_of_fit_ref 1.410
_refine_ls_hydrogen_treatment noref
_refine_ls_matrix_type full
_refine_ls_number_constraints 0
_refine_ls_number_parameters 308
_refine_ls_number_reflns 6038
_refine_ls_number_restraints 0
_refine_ls_R_factor_all 0.0551
_refine_ls_R_factor_gt 0.0481
_refine_ls_shift/su_max 0.0010
_refine_ls_shift/su_mean 0.0000
_refine_ls_structure_factor_coef F
_refine_ls_weighting_details 'w = 1/[\s^2^(Fo) + 0.00010|Fo|^2^]'
_refine_ls_weighting_scheme sigma
_refine_ls_wR_factor_all 0.0595
_refine_ls_wR_factor_ref 0.0570
_reflns_number_gt 6038
_reflns_number_total 6967
_reflns_threshold_expression I>2.00\s(I)
_cod_data_source_file ja0173829_3.cif
_cod_data_source_block 13
_cod_original_cell_volume 1191.46(3)
_cod_original_sg_symbol_H-M 'P -1 '
_cod_original_formula_sum 'C19 H16 Ir3 O10 P W '
_cod_database_code 4114783

loop_
_symmetry_equiv_pos_as_xyz
'   +x,   +y,   +z'
'   -x,   -y,   -z'

loop_
_atom_site_label
_atom_site_fract_x
_atom_site_fract_y
_atom_site_fract_z
_atom_site_U_iso_or_equiv
_atom_site_occupancy
_atom_site_adp_type
_atom_site_calc_flag
Ir(1) 0.26294(4) 0.38248(4) 0.19809(2) 0.01742(8) 1.000 Uani d
Ir(2) 0.42528(4) 0.08969(4) 0.17989(2) 0.01931(9) 1.000 Uani d
Ir(4) 0.13229(4) 0.18161(4) 0.30379(2) 0.01915(9) 1.000 Uani d
W(3) 0.39903(4) 0.22688(4) 0.34330(2) 0.01727(9) 1.000 Uani d
P(1) 0.0542(3) 0.5863(3) 0.1635(2) 0.0235(6) 1.000 Uani d
O(1) 0.2736(9) 0.2599(9) 0.0165(5) 0.033(2) 1.000 Uani d
O(2) 0.5432(9) -0.1221(7) 0.3370(5) 0.032(2) 1.000 Uani d
O(3) 0.1191(8) 0.5411(8) 0.3838(5) 0.030(2) 1.000 Uani d
O(11) 0.5218(9) 0.5051(9) 0.0968(5) 0.037(2) 1.000 Uani d
O(21) 0.382(1) -0.177(1) 0.1260(7) 0.055(3) 1.000 Uani d
O(22) 0.764(1) 0.042(1) 0.0629(6) 0.050(3) 1.000 Uani d
O(31) 0.1749(9) 0.1750(9) 0.5356(5) 0.035(2) 1.000 Uani d
O(41) -0.1683(9) 0.401(1) 0.4270(5) 0.042(2) 1.000 Uani d
O(42) -0.007(1) 0.1415(9) 0.1530(5) 0.041(2) 1.000 Uani d
O(43) 0.155(1) -0.1116(9) 0.4197(6) 0.049(2) 1.000 Uani d
C(1) 0.300(1) 0.256(1) 0.0886(6) 0.023(2) 1.000 Uani d
C(2) 0.484(1) 0.002(1) 0.3131(6) 0.021(2) 1.000 Uani d
C(3) 0.209(1) 0.440(1) 0.3368(6) 0.022(2) 1.000 Uani d
C(11) 0.420(1) 0.465(1) 0.1342(6) 0.022(2) 1.000 Uani d
C(21) 0.403(1) -0.080(1) 0.1455(7) 0.029(2) 1.000 Uani d
C(22) 0.636(1) 0.061(1) 0.1060(7) 0.028(2) 1.000 Uani d
C(31) 0.251(1) 0.193(1) 0.4617(6) 0.025(2) 1.000 Uani d
C(41) -0.053(1) 0.319(1) 0.3834(6) 0.027(2) 1.000 Uani d
C(42) 0.046(1) 0.160(1) 0.2098(7) 0.025(2) 1.000 Uani d
C(43) 0.149(1) -0.006(1) 0.3747(7) 0.030(2) 1.000 Uani d
C(101) 0.004(2) 0.759(1) 0.222(1) 0.050(4) 1.000 Uani d
C(102) 0.095(2) 0.647(1) 0.0418(8) 0.045(3) 1.000 Uani d
C(103) -0.137(1) 0.564(2) 0.185(1) 0.058(4) 1.000 Uani d
C(301) 0.519(1) 0.399(1) 0.3569(7) 0.024(2) 1.000 Uani d
C(302) 0.632(1) 0.292(1) 0.2918(7) 0.025(2) 1.000 Uani d
C(303) 0.669(1) 0.149(1) 0.3400(7) 0.029(2) 1.000 Uani d
C(304) 0.573(1) 0.168(1) 0.4349(7) 0.030(2) 1.000 Uani d
C(305) 0.481(1) 0.321(1) 0.4456(7) 0.028(2) 1.000 Uani d
C(311) 0.461(1) 0.564(1) 0.3417(8) 0.035(3) 1.000 Uani d
H(101b) -0.1075 0.7930 0.2545 0.060 1.000 Uiso c
H(101a) 0.0659 0.7397 0.2661 0.060 1.000 Uiso c
H(101c) 0.0265 0.8324 0.1773 0.060 1.000 Uiso c
H(102c) 0.1755 0.6902 0.0281 0.054 1.000 Uiso c
H(102b) 0.1305 0.5638 0.0036 0.054 1.000 Uiso c
H(102a) -0.0010 0.7184 0.0295 0.054 1.000 Uiso c
H(103c) -0.2173 0.6593 0.1822 0.069 1.000 Uiso c
H(103a) -0.1618 0.5190 0.2455 0.069 1.000 Uiso c
H(103b) -0.1317 0.5035 0.1391 0.069 1.000 Uiso c
H(302) 0.6761 0.3113 0.2274 0.030 1.000 Uiso c
H(303) 0.7445 0.0580 0.3136 0.034 1.000 Uiso c
H(304) 0.5705 0.0917 0.4821 0.036 1.000 Uiso c
H(305) 0.4075 0.3657 0.5017 0.034 1.000 Uiso c
H(311c) 0.3849 0.6093 0.3969 0.042 1.000 Uiso c
H(311b) 0.5501 0.5976 0.3274 0.042 1.000 Uiso c
H(311a) 0.4128 0.5907 0.2911 0.042 1.000 Uiso c

loop_
_atom_site_aniso_label
_atom_site_aniso_U_11
_atom_site_aniso_U_22
_atom_site_aniso_U_33
_atom_site_aniso_U_12
_atom_site_aniso_U_13
_atom_site_aniso_U_23
Ir(1) 0.0180(2) 0.0171(2) 0.0162(2) -0.0057(1) -0.0053(1) 0.0031(1)
Ir(2) 0.0192(2) 0.0184(2) 0.0185(2) -0.0055(1) -0.0035(1) -0.0007(1)
Ir(4) 0.0174(2) 0.0204(2) 0.0191(2) -0.0077(1) -0.0042(1) 0.0028(1)
W(3) 0.0172(2) 0.0178(2) 0.0161(2) -0.0053(1) -0.0056(1) 0.0020(1)
P(1) 0.022(1) 0.024(1) 0.021(1) -0.0043(9) -0.0080(9) 0.0043(9)
O(1) 0.037(4) 0.039(4) 0.026(3) -0.011(3) -0.015(3) -0.005(3)
O(2) 0.042(4) 0.017(3) 0.033(4) -0.005(3) -0.013(3) 0.002(3)
O(3) 0.029(4) 0.033(4) 0.024(3) -0.003(3) -0.010(3) -0.004(3)
O(11) 0.031(4) 0.041(4) 0.039(4) -0.019(3) -0.002(3) 0.002(3)
O(21) 0.058(6) 0.044(5) 0.070(6) -0.020(4) -0.014(5) -0.027(5)
O(22) 0.028(4) 0.063(6) 0.049(5) -0.012(4) 0.001(4) 0.001(4)
O(31) 0.029(4) 0.045(4) 0.025(3) -0.013(3) -0.002(3) 0.003(3)
O(41) 0.027(4) 0.050(5) 0.036(4) -0.001(4) -0.002(3) -0.011(4)
O(42) 0.037(4) 0.050(5) 0.034(4) -0.011(4) -0.012(3) -0.006(4)
O(43) 0.047(5) 0.034(4) 0.056(5) -0.013(4) -0.010(4) 0.017(4)
C(1) 0.018(4) 0.024(4) 0.023(4) -0.004(3) -0.002(3) -0.001(4)
C(2) 0.018(4) 0.021(4) 0.025(4) -0.007(3) -0.009(3) 0.001(3)
C(3) 0.019(4) 0.027(4) 0.021(4) -0.010(3) -0.007(3) 0.003(3)
C(11) 0.026(4) 0.022(4) 0.018(4) -0.010(4) -0.009(3) 0.005(3)
C(21) 0.026(5) 0.028(5) 0.031(5) -0.009(4) -0.005(4) -0.002(4)
C(22) 0.019(4) 0.032(5) 0.029(5) -0.008(4) -0.001(4) -0.001(4)
C(31) 0.025(4) 0.024(5) 0.020(4) -0.003(4) -0.009(4) 0.008(3)
C(41) 0.023(5) 0.036(5) 0.018(4) -0.008(4) -0.003(4) -0.002(4)
C(42) 0.021(4) 0.029(5) 0.028(4) -0.011(4) -0.006(4) -0.003(4)
C(43) 0.020(4) 0.027(5) 0.039(5) -0.009(4) -0.007(4) 0.010(4)
C(101) 0.067(9) 0.020(5) 0.058(8) 0.004(5) -0.032(7) -0.003(5)
C(102) 0.045(7) 0.043(7) 0.030(5) 0.000(5) -0.013(5) 0.021(5)
C(103) 0.028(6) 0.07(1) 0.075(9) -0.023(6) -0.031(6) 0.037(8)
C(301) 0.027(5) 0.020(4) 0.029(4) -0.008(4) -0.015(4) 0.007(4)
C(302) 0.020(4) 0.027(5) 0.031(5) -0.011(4) -0.007(4) -0.002(4)
C(303) 0.018(4) 0.032(5) 0.034(5) -0.005(4) -0.007(4) -0.005(4)
C(304) 0.021(4) 0.039(6) 0.032(5) -0.011(4) -0.012(4) 0.006(4)
C(305) 0.023(5) 0.040(6) 0.026(4) -0.013(4) -0.008(4) -0.005(4)
C(311) 0.042(6) 0.020(5) 0.044(6) -0.011(4) -0.016(5) 0.003(4)

loop_
_atom_type_symbol
_atom_type_oxidation_number
_atom_type_number_in_cell
_atom_type_scat_dispersion_real
_atom_type_scat_dispersion_imag
_atom_type_scat_source
C 0 38 0.002 0.002
;International Tables for Crystallography
(1992, Vol. C, Tables 4.2.6.8 and 6.1.1.1)
;
H 0 32 0.000 0.000
;International Tables for Crystallography
(1992, Vol. C, Table 6.1.1.2)
;
Ir 0 6 -2.066 7.990
;International Tables for Crystallography
(1992, Vol. C, Tables 4.2.6.8 and 6.1.1.1)
;
O 0 20 0.008 0.006
;International Tables for Crystallography
(1992, Vol. C, Tables 4.2.6.8 and 6.1.1.1)
;
P 0 2 0.090 0.095
;International Tables for Crystallography
(1992, Vol. C, Tables 4.2.6.8 and 6.1.1.1)
;
W 0 2 -1.421 6.872
;International Tables for Crystallography
(1992, Vol. C, Tables 4.2.6.8 and 6.1.1.1)
;

loop_
_geom_angle_atom_site_label_1
_geom_angle_atom_site_label_2
_geom_angle_atom_site_label_3
_geom_angle
_geom_angle_publ_flag
Ir(2) Ir(1) Ir(4) 59.85(1) yes
Ir(2) Ir(1) W(3) 62.65(1) yes
Ir(2) Ir(1) P(1) 146.27(6) yes
Ir(2) Ir(1) C(1) 52.5(3) yes
Ir(2) Ir(1) C(3) 110.4(3) yes
Ir(2) Ir(1) C(11) 102.6(3) yes
Ir(4) Ir(1) W(3) 63.14(1) yes
Ir(4) Ir(1) P(1) 107.68(6) yes
Ir(4) Ir(1) C(1) 83.7(3) yes
Ir(4) Ir(1) C(3) 75.0(2) yes
Ir(4) Ir(1) C(11) 158.9(3) yes
W(3) Ir(1) P(1) 143.82(6) yes
W(3) Ir(1) C(1) 115.2(3) yes
W(3) Ir(1) C(3) 50.2(2) yes
W(3) Ir(1) C(11) 99.3(3) yes
P(1) Ir(1) C(1) 97.2(3) yes
P(1) Ir(1) C(3) 94.0(3) yes
P(1) Ir(1) C(11) 93.4(3) yes
C(1) Ir(1) C(3) 158.1(4) yes
C(1) Ir(1) C(11) 94.5(4) yes
C(3) Ir(1) C(11) 103.5(4) yes
Ir(1) Ir(2) Ir(4) 61.16(1) yes
Ir(1) Ir(2) W(3) 60.75(1) yes
Ir(1) Ir(2) C(1) 48.8(2) yes
Ir(1) Ir(2) C(2) 106.8(2) yes
Ir(1) Ir(2) C(21) 139.5(3) yes
Ir(1) Ir(2) C(22) 108.7(3) yes
Ir(4) Ir(2) W(3) 62.89(1) yes
Ir(4) Ir(2) C(1) 82.6(2) yes
Ir(4) Ir(2) C(2) 78.1(2) yes
Ir(4) Ir(2) C(21) 95.1(3) yes
Ir(4) Ir(2) C(22) 166.4(3) yes
W(3) Ir(2) C(1) 109.6(2) yes
W(3) Ir(2) C(2) 46.6(2) yes
W(3) Ir(2) C(21) 140.0(3) yes
W(3) Ir(2) C(22) 104.7(3) yes
C(1) Ir(2) C(2) 154.7(3) yes
C(1) Ir(2) C(21) 99.2(4) yes
C(1) Ir(2) C(22) 97.4(4) yes
C(2) Ir(2) C(21) 98.7(4) yes
C(2) Ir(2) C(22) 97.6(4) yes
C(21) Ir(2) C(22) 98.3(4) yes
Ir(1) Ir(4) Ir(2) 58.99(1) yes
Ir(1) Ir(4) W(3) 59.47(1) yes
Ir(1) Ir(4) C(41) 98.3(3) yes
Ir(1) Ir(4) C(42) 93.4(3) yes
Ir(1) Ir(4) C(43) 152.4(3) yes
Ir(2) Ir(4) W(3) 61.04(1) yes
Ir(2) Ir(4) C(41) 156.4(3) yes
Ir(2) Ir(4) C(42) 87.7(3) yes
Ir(2) Ir(4) C(43) 97.8(3) yes
W(3) Ir(4) C(41) 103.1(3) yes
W(3) Ir(4) C(42) 145.7(3) yes
W(3) Ir(4) C(43) 97.4(3) yes
C(41) Ir(4) C(42) 101.3(4) yes
C(41) Ir(4) C(43) 101.9(4) yes
C(42) Ir(4) C(43) 100.7(4) yes
Ir(1) W(3) Ir(2) 56.60(1) yes
Ir(1) W(3) Ir(4) 57.39(1) yes
Ir(1) W(3) C(2) 105.8(2) yes
Ir(1) W(3) C(3) 47.7(2) yes
Ir(1) W(3) C(31) 117.2(3) yes
Ir(1) W(3) C(301) 96.5(2) yes
Ir(1) W(3) C(302) 95.7(2) yes
Ir(1) W(3) C(303) 125.7(3) yes
Ir(1) W(3) C(304) 154.6(3) yes
Ir(1) W(3) C(305) 127.2(3) yes
Ir(2) W(3) Ir(4) 56.07(1) yes
Ir(2) W(3) C(2) 49.7(2) yes
Ir(2) W(3) C(3) 102.3(2) yes
Ir(2) W(3) C(31) 118.4(3) yes
Ir(2) W(3) C(301) 128.7(2) yes
Ir(2) W(3) C(302) 99.7(2) yes
Ir(2) W(3) C(303) 99.7(2) yes
Ir(2) W(3) C(304) 130.0(3) yes
Ir(2) W(3) C(305) 157.7(2) yes
Ir(4) W(3) C(2) 75.1(2) yes
Ir(4) W(3) C(3) 70.4(2) yes
Ir(4) W(3) C(31) 70.6(3) yes
Ir(4) W(3) C(301) 147.4(2) yes
Ir(4) W(3) C(302) 150.1(2) yes
Ir(4) W(3) C(303) 151.2(2) yes
Ir(4) W(3) C(304) 148.0(3) yes
Ir(4) W(3) C(305) 146.2(2) yes
C(2) W(3) C(3) 144.6(3) yes
C(2) W(3) C(31) 91.1(4) yes
C(2) W(3) C(301) 135.2(3) yes
C(2) W(3) C(302) 103.6(3) yes
C(2) W(3) C(303) 76.9(3) yes
C(2) W(3) C(304) 88.5(4) yes
C(2) W(3) C(305) 124.1(3) yes
C(3) W(3) C(31) 84.9(3) yes
C(3) W(3) C(301) 77.5(3) yes
C(3) W(3) C(302) 102.3(3) yes
C(3) W(3) C(303) 135.6(3) yes
C(3) W(3) C(304) 125.6(4) yes
C(3) W(3) C(305) 90.0(3) yes
C(31) W(3) C(301) 112.6(4) yes
C(31) W(3) C(302) 138.9(4) yes
C(31) W(3) C(303) 116.9(4) yes
C(31) W(3) C(304) 82.7(4) yes
C(31) W(3) C(305) 80.8(4) yes
C(301) W(3) C(302) 34.7(3) yes
C(301) W(3) C(303) 58.7(3) yes
C(301) W(3) C(304) 59.6(3) yes
C(301) W(3) C(305) 35.7(3) yes
C(302) W(3) C(303) 35.7(3) yes
C(302) W(3) C(304) 60.0(3) yes
C(302) W(3) C(305) 59.1(3) yes
C(303) W(3) C(304) 36.3(3) yes
C(303) W(3) C(305) 59.3(3) yes
C(304) W(3) C(305) 35.8(4) yes
Ir(1) P(1) C(101) 116.4(4) yes
Ir(1) P(1) C(102) 113.3(4) yes
Ir(1) P(1) C(103) 117.1(5) yes
C(101) P(1) C(102) 101.9(6) yes
C(101) P(1) C(103) 103.3(7) yes
C(102) P(1) C(103) 103.0(6) yes
Ir(1) C(1) Ir(2) 78.6(3) yes
Ir(1) C(1) O(1) 143.7(8) yes
Ir(2) C(1) O(1) 137.7(8) yes
Ir(2) C(2) W(3) 83.7(3) yes
Ir(2) C(2) O(2) 128.6(7) yes
W(3) C(2) O(2) 147.6(7) yes
Ir(1) C(3) W(3) 82.1(3) yes
Ir(1) C(3) O(3) 136.8(7) yes
W(3) C(3) O(3) 141.1(7) yes
Ir(1) C(11) O(11) 175.1(9) yes
Ir(2) C(21) O(21) 177(1) yes
Ir(2) C(22) O(22) 179(1) yes
W(3) C(31) O(31) 172.8(9) yes
Ir(4) C(41) O(41) 175.8(9) yes
Ir(4) C(42) O(42) 177.5(9) yes
Ir(4) C(43) O(43) 177(1) yes
P(1) C(101) H(101b) 109.5 no
P(1) C(101) H(101a) 109.5 no
P(1) C(101) H(101c) 109.5 no
H(101b) C(101) H(101a) 109.5 no
H(101b) C(101) H(101c) 109.5 no
H(101a) C(101) H(101c) 109.5 no
P(1) C(102) H(102c) 109.5 no
P(1) C(102) H(102b) 109.5 no
P(1) C(102) H(102a) 109.5 no
H(102c) C(102) H(102b) 109.5 no
H(102c) C(102) H(102a) 109.5 no
H(102b) C(102) H(102a) 109.5 no
P(1) C(103) H(103c) 109.5 no
P(1) C(103) H(103a) 109.5 no
P(1) C(103) H(103b) 109.5 no
H(103c) C(103) H(103a) 109.5 no
H(103c) C(103) H(103b) 109.5 no
H(103a) C(103) H(103b) 109.5 no
W(3) C(301) C(302) 71.8(5) yes
W(3) C(301) C(305) 69.7(5) yes
W(3) C(301) C(311) 129.1(7) yes
C(302) C(301) C(305) 107.6(8) yes
C(302) C(301) C(311) 127.1(9) yes
C(305) C(301) C(311) 125.0(9) yes
W(3) C(302) C(301) 73.5(5) yes
W(3) C(302) C(303) 70.7(5) yes
W(3) C(302) H(302) 121.5 no
C(301) C(302) C(303) 108.1(8) yes
C(301) C(302) H(302) 126.0 no
C(303) C(302) H(302) 125.9 no
W(3) C(303) C(302) 73.7(5) yes
W(3) C(303) C(304) 70.3(5) yes
W(3) C(303) H(303) 121.8 no
C(302) C(303) C(304) 108.1(9) yes
C(302) C(303) H(303) 126.0 no
C(304) C(303) H(303) 126.0 no
W(3) C(304) C(303) 73.5(5) yes
W(3) C(304) C(305) 73.6(5) yes
W(3) C(304) H(304) 118.7 no
C(303) C(304) C(305) 107.7(9) yes
C(303) C(304) H(304) 126.2 no
C(305) C(304) H(304) 126.2 no
W(3) C(305) C(301) 74.6(5) yes
W(3) C(305) C(304) 70.6(5) yes
W(3) C(305) H(305) 120.7 no
C(301) C(305) C(304) 108.5(9) yes
C(301) C(305) H(305) 125.7 no
C(304) C(305) H(305) 125.8 no
C(301) C(311) H(311c) 109.5 no
C(301) C(311) H(311b) 109.5 no
C(301) C(311) H(311a) 109.5 no
H(311c) C(311) H(311b) 109.5 no
H(311c) C(311) H(311a) 109.5 no
H(311b) C(311) H(311a) 109.5 no

loop_
_geom_bond_atom_site_label_1
_geom_bond_atom_site_label_2
_geom_bond_distance
_geom_bond_publ_flag
Ir(1) Ir(2) 2.6804(5) yes
Ir(1) Ir(4) 2.7395(4) yes
Ir(1) W(3) 2.8013(4) yes
Ir(1) P(1) 2.317(2) yes
Ir(1) C(1) 2.057(9) yes
Ir(1) C(3) 2.092(9) yes
Ir(1) C(11) 1.876(9) yes
Ir(2) Ir(4) 2.7043(5) yes
Ir(2) W(3) 2.8517(5) yes
Ir(2) C(1) 2.170(9) yes
Ir(2) C(2) 2.190(9) yes
Ir(2) C(21) 1.89(1) yes
Ir(2) C(22) 1.883(9) yes
Ir(4) W(3) 2.9013(5) yes
Ir(4) C(41) 1.920(9) yes
Ir(4) C(42) 1.882(9) yes
Ir(4) C(43) 1.95(1) yes
W(3) C(2) 2.085(9) yes
W(3) C(3) 2.172(9) yes
W(3) C(31) 1.967(9) yes
W(3) C(301) 2.383(9) yes
W(3) C(302) 2.361(9) yes
W(3) C(303) 2.321(9) yes
W(3) C(304) 2.279(9) yes
W(3) C(305) 2.318(9) yes
P(1) C(101) 1.84(1) yes
P(1) C(102) 1.80(1) yes
P(1) C(103) 1.79(1) yes
O(1) C(1) 1.17(1) yes
O(2) C(2) 1.18(1) yes
O(3) C(3) 1.18(1) yes
O(11) C(11) 1.12(1) yes
O(21) C(21) 1.12(1) yes
O(22) C(22) 1.13(1) yes
O(31) C(31) 1.15(1) yes
O(41) C(41) 1.14(1) yes
O(42) C(42) 1.16(1) yes
O(43) C(43) 1.13(1) yes
C(101) H(101b) 0.95 no
C(101) H(101a) 0.95 no
C(101) H(101c) 0.95 no
C(102) H(102c) 0.95 no
C(102) H(102b) 0.95 no
C(102) H(102a) 0.95 no
C(103) H(103c) 0.95 no
C(103) H(103a) 0.95 no
C(103) H(103b) 0.95 no
C(301) C(302) 1.41(1) yes
C(301) C(305) 1.44(1) yes
C(301) C(311) 1.49(1) yes
C(302) C(303) 1.43(1) yes
C(302) H(302) 0.95 no
C(303) C(304) 1.43(1) yes
C(303) H(303) 0.95 no
C(304) C(305) 1.41(1) yes
C(304) H(304) 0.95 no
C(305) H(305) 0.95 no
C(311) H(311c) 0.95 no
C(311) H(311b) 0.95 no
C(311) H(311a) 0.95 no

loop_
_geom_contact_atom_site_label_1
_geom_contact_atom_site_label_2
_geom_contact_distance
_geom_contact_site_symmetry_2
_geom_contact_publ_flag
O(1) O(21) 3.16(1) 2_655 no
O(1) C(21) 3.31(1) 2_655 no
O(1) O(11) 3.45(1) 2_665 no
O(1) O(22) 3.47(1) 2_655 no
O(1) C(102) 3.53(1) 2_565 no
O(1) C(22) 3.54(1) 2_655 no
O(1) C(103) 3.58(1) 2_565 no
O(2) C(304) 3.28(1) 2_656 no
O(2) C(311) 3.38(1) 1_545 no
O(2) O(31) 3.52(1) 2_656 no
O(2) C(305) 3.53(1) 2_656 no
O(2) C(103) 3.80(2) 1_645 no
O(2) C(31) 3.87(1) 2_656 no
O(2) C(101) 3.89(2) 1_645 no
O(3) O(31) 3.14(1) 2_566 no
O(3) O(41) 3.15(1) 2_566 no
O(3) O(43) 3.63(1) 1_565 no
O(3) O(3) 3.68(1) 2_566 no
O(3) C(41) 3.71(1) 2_566 no
O(3) C(31) 3.77(1) 2_566 no
O(11) O(21) 2.90(1) 1_565 no
O(11) O(11) 3.06(2) 2_665 no
O(11) C(11) 3.32(1) 2_665 no
O(11) C(102) 3.43(1) 2_665 no
O(11) C(1) 3.76(1) 2_665 no
O(11) C(21) 3.87(1) 1_565 no
O(21) C(11) 3.34(1) 1_545 no
O(21) O(22) 3.38(1) 2_655 no
O(21) C(22) 3.52(1) 2_655 no
O(21) C(1) 3.61(1) 2_655 no
O(21) C(101) 3.63(2) 1_545 no
O(21) C(311) 3.87(1) 1_545 no
O(22) O(42) 3.30(1) 1_655 no
O(22) O(42) 3.61(1) 2_655 no
O(22) C(102) 3.70(2) 2_665 no
O(22) C(21) 3.79(1) 2_655 no
O(22) C(101) 3.86(1) 1_645 no
O(22) C(102) 3.89(1) 1_645 no
O(31) O(43) 3.21(1) 2_556 no
O(31) C(304) 3.34(1) 2_656 no
O(31) C(303) 3.46(1) 2_656 no
O(31) C(101) 3.55(2) 2_566 no
O(31) C(43) 3.76(1) 2_556 no
O(41) O(43) 3.35(1) 2_556 no
O(41) C(301) 3.37(1) 1_455 no
O(41) C(305) 3.42(1) 2_566 no
O(41) C(305) 3.54(1) 1_455 no
O(41) C(302) 3.59(1) 1_455 no
O(41) C(311) 3.68(1) 2_566 no
O(41) C(311) 3.73(1) 1_455 no
O(41) C(304) 3.83(1) 1_455 no
O(41) C(303) 3.84(1) 1_455 no
O(41) C(3) 3.91(1) 2_566 no
O(41) C(301) 3.96(1) 2_566 no
O(42) C(302) 3.28(1) 1_455 no
O(42) C(303) 3.43(1) 1_455 no
O(42) C(102) 3.43(1) 2_565 no
O(42) C(101) 3.68(2) 1_545 no
O(42) C(22) 3.94(1) 1_455 no
O(43) O(43) 3.39(2) 2_556 no
O(43) C(41) 3.42(1) 2_556 no
O(43) C(311) 3.43(1) 1_545 no
O(43) C(43) 3.49(1) 2_556 no
O(43) C(304) 3.65(1) 2_656 no
O(43) C(31) 3.98(1) 2_556 no
C(1) C(21) 3.91(1) 2_655 no
C(2) C(304) 3.86(1) 2_656 no
C(11) C(11) 3.90(2) 2_665 no
C(21) C(22) 3.86(1) 2_655 no
C(31) C(304) 3.60(1) 2_656 no
C(41) C(302) 3.68(1) 1_455 no
C(41) C(303) 3.77(1) 1_455 no
C(41) C(301) 3.88(1) 1_455 no
C(42) C(302) 3.45(1) 1_455 no
C(42) C(303) 3.49(1) 1_455 no
C(43) C(43) 3.93(2) 2_556 no
C(103) C(311) 3.78(2) 1_455 no
C(103) C(302) 3.89(2) 1_455 no
C(305) C(311) 3.75(1) 2_666 no
Ir(1) C(11) 1.876(9) . no
Ir(1) C(42) 3.416(9) . no
Ir(1) C(41) 3.566(9) . no
Ir(1) C(22) 3.74(1) . no
Ir(2) C(22) 1.883(9) . no
Ir(2) C(21) 1.89(1) . no
Ir(2) C(42) 3.233(9) . no
Ir(2) C(43) 3.54(1) . no
Ir(2) C(11) 3.591(9) . no
Ir(4) C(42) 1.882(9) . no
Ir(4) C(41) 1.920(9) . no
Ir(4) C(43) 1.95(1) . no
Ir(4) C(31) 2.914(9) . no
Ir(4) C(21) 3.44(1) . no
W(3) C(31) 1.967(9) . no
W(3) C(11) 3.614(9) . no
W(3) C(43) 3.70(1) . no
W(3) C(22) 3.79(1) . no
W(3) C(41) 3.83(1) . no

loop_
_geom_torsion_atom_site_label_1
_geom_torsion_atom_site_label_2
_geom_torsion_atom_site_label_3
_geom_torsion_atom_site_label_4
_geom_torsion
_geom_torsion_publ_flag
Ir(1) Ir(2) Ir(4) W(3) -69.83(1) no
Ir(1) Ir(2) Ir(4) C(41) -18.0(7) no
Ir(1) Ir(2) Ir(4) C(42) 95.4(3) no
Ir(1) Ir(2) Ir(4) C(43) -164.1(3) no
Ir(1) Ir(2) W(3) Ir(4) 70.46(1) no
Ir(1) Ir(2) W(3) C(2) 169.9(3) no
Ir(1) Ir(2) W(3) C(3) 14.5(2) no
Ir(1) Ir(2) W(3) C(31) 105.4(3) no
Ir(1) Ir(2) W(3) C(301) -69.2(3) no
Ir(1) Ir(2) W(3) C(302) -90.4(2) no
Ir(1) Ir(2) W(3) C(303) -126.6(3) no
Ir(1) Ir(2) W(3) C(304) -149.2(3) no
Ir(1) Ir(2) W(3) C(305) -107.4(7) no
Ir(1) Ir(2) C(1) O(1) -180(1) no
Ir(1) Ir(2) C(2) W(3) -9.2(3) no
Ir(1) Ir(2) C(2) O(2) 173.5(8) no
Ir(1) Ir(2) C(21) O(21) -20.1(2) no
Ir(1) Ir(2) C(22) O(22) 143.2(4) no
Ir(1) Ir(4) Ir(2) W(3) 69.83(1) no
Ir(1) Ir(4) Ir(2) C(1) -46.7(3) no
Ir(1) Ir(4) Ir(2) C(2) 116.9(2) no
Ir(1) Ir(4) Ir(2) C(21) -145.3(3) no
Ir(1) Ir(4) Ir(2) C(22) 44(1) no
Ir(1) Ir(4) W(3) Ir(2) -69.07(1) no
Ir(1) Ir(4) W(3) C(2) -120.2(3) no
Ir(1) Ir(4) W(3) C(3) 51.7(2) no
Ir(1) Ir(4) W(3) C(31) 143.2(3) no
Ir(1) Ir(4) W(3) C(301) 41.3(4) no
Ir(1) Ir(4) W(3) C(302) -28.7(5) no
Ir(1) Ir(4) W(3) C(303) -106.0(5) no
Ir(1) Ir(4) W(3) C(304) 178.3(5) no
Ir(1) Ir(4) W(3) C(305) 109.5(5) no
Ir(1) Ir(4) C(41) O(41) 92.3(1) no
Ir(1) Ir(4) C(42) O(42) 149.3(2) no
Ir(1) Ir(4) C(43) O(43) 108.4(2) no
Ir(1) W(3) Ir(2) Ir(4) -70.46(1) no
Ir(1) W(3) Ir(2) C(1) -0.1(3) no
Ir(1) W(3) Ir(2) C(2) -169.9(3) no
Ir(1) W(3) Ir(2) C(21) -133.5(5) no
Ir(1) W(3) Ir(2) C(22) 103.5(3) no
Ir(1) W(3) Ir(4) Ir(2) 69.07(1) no
Ir(1) W(3) Ir(4) C(41) -92.0(3) no
Ir(1) W(3) Ir(4) C(42) 42.2(5) no
Ir(1) W(3) Ir(4) C(43) 163.9(3) no
Ir(1) W(3) C(2) Ir(2) 8.7(3) no
Ir(1) W(3) C(2) O(2) -175(1) no
Ir(1) W(3) C(3) O(3) -179(1) no
Ir(1) W(3) C(31) O(31) -144(7) no
Ir(1) W(3) C(301) C(302) -90.6(5) no
Ir(1) W(3) C(301) C(305) 151.9(5) no
Ir(1) W(3) C(301) C(311) 32.8(9) no
Ir(1) W(3) C(302) C(301) 93.3(5) no
Ir(1) W(3) C(302) C(303) -150.2(5) no
Ir(1) W(3) C(303) C(302) 37.5(6) no
Ir(1) W(3) C(303) C(304) 154.2(5) no
Ir(1) W(3) C(304) C(303) -55(1) no
Ir(1) W(3) C(304) C(305) 59.2(9) no
Ir(1) W(3) C(305) C(301) -35.9(6) no
Ir(1) W(3) C(305) C(304) -152.4(5) no
Ir(1) C(1) Ir(2) Ir(4) 57.8(2) no
Ir(1) C(1) Ir(2) W(3) 0.1(3) no
Ir(1) C(1) Ir(2) C(2) 17.5(9) no
Ir(1) C(1) Ir(2) C(21) 151.9(4) no
Ir(1) C(1) Ir(2) C(22) -108.4(4) no
Ir(1) C(3) W(3) Ir(2) -16.4(3) no
Ir(1) C(3) W(3) Ir(4) -63.3(2) no
Ir(1) C(3) W(3) C(2) -49.7(7) no
Ir(1) C(3) W(3) C(31) -134.5(4) no
Ir(1) C(3) W(3) C(301) 111.0(3) no
Ir(1) C(3) W(3) C(302) 86.5(3) no
Ir(1) C(3) W(3) C(303) 101.5(4) no
Ir(1) C(3) W(3) C(304) 148.2(3) no
Ir(1) C(3) W(3) C(305) 144.8(3) no
Ir(2) Ir(1) Ir(4) W(3) 72.46(1) no
Ir(2) Ir(1) Ir(4) C(41) 172.8(3) no
Ir(2) Ir(1) Ir(4) C(42) -85.3(3) no
Ir(2) Ir(1) Ir(4) C(43) 36.0(7) no
Ir(2) Ir(1) W(3) Ir(4) -68.17(1) no
Ir(2) Ir(1) W(3) C(2) -8.0(3) no
Ir(2) Ir(1) W(3) C(3) -160.7(3) no
Ir(2) Ir(1) W(3) C(31) -107.6(3) no
Ir(2) Ir(1) W(3) C(301) 132.8(2) no
Ir(2) Ir(1) W(3) C(302) 97.9(2) no
Ir(2) Ir(1) W(3) C(303) 77.0(3) no
Ir(2) Ir(1) W(3) C(304) 113.9(6) no
Ir(2) Ir(1) W(3) C(305) 152.9(3) no
Ir(2) Ir(1) P(1) C(101) 171.2(6) no
Ir(2) Ir(1) P(1) C(102) -71.2(6) no
Ir(2) Ir(1) P(1) C(103) 48.4(6) no
Ir(2) Ir(1) C(1) O(1) 180(2) no
Ir(2) Ir(1) C(3) W(3) 18.3(3) no
Ir(2) Ir(1) C(3) O(3) -162(1) no
Ir(2) Ir(1) C(11) O(11) -19(10) no
Ir(2) Ir(4) Ir(1) W(3) -72.46(1) no
Ir(2) Ir(4) Ir(1) P(1) 145.52(6) no
Ir(2) Ir(4) Ir(1) C(1) 49.9(3) no
Ir(2) Ir(4) Ir(1) C(3) -125.1(3) no
Ir(2) Ir(4) Ir(1) C(11) -36.5(7) no
Ir(2) Ir(4) W(3) C(2) -51.1(3) no
Ir(2) Ir(4) W(3) C(3) 120.7(2) no
Ir(2) Ir(4) W(3) C(31) -147.8(3) no
Ir(2) Ir(4) W(3) C(301) 110.4(4) no
Ir(2) Ir(4) W(3) C(302) 40.4(5) no
Ir(2) Ir(4) W(3) C(303) -36.9(5) no
Ir(2) Ir(4) W(3) C(304) -112.6(5) no
Ir(2) Ir(4) W(3) C(305) 178.5(5) no
Ir(2) Ir(4) C(41) O(41) 107.8(1) no
Ir(2) Ir(4) C(42) O(42) 90.6(2) no
Ir(2) Ir(4) C(43) O(43) 138.9(2) no
Ir(2) W(3) Ir(1) Ir(4) 68.17(1) no
Ir(2) W(3) Ir(1) P(1) 151.5(1) no
Ir(2) W(3) Ir(1) C(1) 0.1(3) no
Ir(2) W(3) Ir(1) C(3) 160.7(3) no
Ir(2) W(3) Ir(1) C(11) -99.4(3) no
Ir(2) W(3) Ir(4) C(41) -161.1(3) no
Ir(2) W(3) Ir(4) C(42) -26.9(5) no
Ir(2) W(3) Ir(4) C(43) 94.8(3) no
Ir(2) W(3) C(2) O(2) 176(2) no
Ir(2) W(3) C(3) O(3) 164(1) no
Ir(2) W(3) C(31) O(31) 152(7) no
Ir(2) W(3) C(301) C(302) -38.8(6) no
Ir(2) W(3) C(301) C(305) -156.3(5) no
Ir(2) W(3) C(301) C(311) 84.6(9) no
Ir(2) W(3) C(302) C(301) 150.3(5) no
Ir(2) W(3) C(302) C(303) -93.2(5) no
Ir(2) W(3) C(303) C(302) 93.1(5) no
Ir(2) W(3) C(303) C(304) -150.2(6) no
Ir(2) W(3) C(304) C(303) 39.7(7) no
Ir(2) W(3) C(304) C(305) 154.4(5) no
Ir(2) W(3) C(305) C(301) 56(1) no
Ir(2) W(3) C(305) C(304) -61(1) no
Ir(2) C(1) Ir(1) Ir(4) -56.5(2) no
Ir(2) C(1) Ir(1) W(3) -0.1(3) no
Ir(2) C(1) Ir(1) P(1) -163.6(2) no
Ir(2) C(1) Ir(1) C(3) -43(1) no
Ir(2) C(1) Ir(1) C(11) 102.4(3) no
Ir(2) C(2) W(3) Ir(4) 57.9(2) no
Ir(2) C(2) W(3) C(3) 44.6(7) no
Ir(2) C(2) W(3) C(31) 127.4(3) no
Ir(2) C(2) W(3) C(301) -108.1(4) no
Ir(2) C(2) W(3) C(302) -91.3(3) no
Ir(2) C(2) W(3) C(303) -115.1(4) no
Ir(2) C(2) W(3) C(304) -149.9(3) no
Ir(2) C(2) W(3) C(305) -152.9(3) no
Ir(4) Ir(1) Ir(2) W(3) -73.27(1) no
Ir(4) Ir(1) Ir(2) C(1) 106.6(3) no
Ir(4) Ir(1) Ir(2) C(2) -65.7(2) no
Ir(4) Ir(1) Ir(2) C(21) 60.9(5) no
Ir(4) Ir(1) Ir(2) C(22) -170.0(3) no
Ir(4) Ir(1) W(3) C(2) 60.2(3) no
Ir(4) Ir(1) W(3) C(3) -92.5(3) no
Ir(4) Ir(1) W(3) C(31) -39.5(3) no
Ir(4) Ir(1) W(3) C(301) -159.1(2) no
Ir(4) Ir(1) W(3) C(302) 166.1(2) no
Ir(4) Ir(1) W(3) C(303) 145.2(3) no
Ir(4) Ir(1) W(3) C(304) -177.9(6) no
Ir(4) Ir(1) W(3) C(305) -138.9(3) no
Ir(4) Ir(1) P(1) C(101) 109.4(6) no
Ir(4) Ir(1) P(1) C(102) -133.0(5) no
Ir(4) Ir(1) P(1) C(103) -13.5(6) no
Ir(4) Ir(1) C(1) O(1) 123(1) no
Ir(4) Ir(1) C(3) W(3) 67.4(2) no
Ir(4) Ir(1) C(3) O(3) -113(1) no
Ir(4) Ir(1) C(11) O(11) 13.1(1) no
Ir(4) Ir(2) Ir(1) W(3) 73.27(1) no
Ir(4) Ir(2) Ir(1) P(1) -76.3(1) no
Ir(4) Ir(2) Ir(1) C(1) -106.6(3) no
Ir(4) Ir(2) Ir(1) C(3) 57.5(3) no
Ir(4) Ir(2) Ir(1) C(11) 167.3(3) no
Ir(4) Ir(2) W(3) C(2) 99.5(3) no
Ir(4) Ir(2) W(3) C(3) -56.0(2) no
Ir(4) Ir(2) W(3) C(31) 34.9(3) no
Ir(4) Ir(2) W(3) C(301) -139.7(3) no
Ir(4) Ir(2) W(3) C(302) -160.9(2) no
Ir(4) Ir(2) W(3) C(303) 162.9(3) no
Ir(4) Ir(2) W(3) C(304) 140.4(3) no
Ir(4) Ir(2) W(3) C(305) -177.9(7) no
Ir(4) Ir(2) C(1) O(1) -122(1) no
Ir(4) Ir(2) C(2) W(3) -63.8(2) no
Ir(4) Ir(2) C(2) O(2) 118.8(9) no
Ir(4) Ir(2) C(21) O(21) 30.1(2) no
Ir(4) Ir(2) C(22) O(22) 102.9(4) no
Ir(4) W(3) Ir(1) P(1) 83.3(1) no
Ir(4) W(3) Ir(1) C(1) -68.1(3) no
Ir(4) W(3) Ir(1) C(3) 92.5(3) no
Ir(4) W(3) Ir(1) C(11) -167.6(3) no
Ir(4) W(3) Ir(2) C(1) 70.4(3) no
Ir(4) W(3) Ir(2) C(2) -99.5(3) no
Ir(4) W(3) Ir(2) C(21) -63.0(5) no
Ir(4) W(3) Ir(2) C(22) 174.0(3) no
Ir(4) W(3) C(2) O(2) -126(1) no
Ir(4) W(3) C(3) O(3) 118(1) no
Ir(4) W(3) C(31) O(31) -178(7) no
Ir(4) W(3) C(301) C(302) -124.6(5) no
Ir(4) W(3) C(301) C(305) 117.9(5) no
Ir(4) W(3) C(301) C(311) -1(1) no
Ir(4) W(3) C(302) C(301) 117.2(5) no
Ir(4) W(3) C(302) C(303) -126.2(5) no
Ir(4) W(3) C(303) C(302) 123.5(6) no
Ir(4) W(3) C(303) C(304) -119.8(6) no
Ir(4) W(3) C(304) C(303) 127.8(6) no
Ir(4) W(3) C(304) C(305) -117.5(6) no
Ir(4) W(3) C(305) C(301) -121.2(5) no
Ir(4) W(3) C(305) C(304) 122.4(6) no
W(3) Ir(1) Ir(2) C(1) 179.9(3) no
W(3) Ir(1) Ir(2) C(2) 7.6(2) no
W(3) Ir(1) Ir(2) C(21) 134.1(5) no
W(3) Ir(1) Ir(2) C(22) -96.7(3) no
W(3) Ir(1) Ir(4) C(41) 100.4(3) no
W(3) Ir(1) Ir(4) C(42) -157.7(3) no
W(3) Ir(1) Ir(4) C(43) -36.5(7) no
W(3) Ir(1) P(1) C(101) 40.9(6) no
W(3) Ir(1) P(1) C(102) 158.5(5) no
W(3) Ir(1) P(1) C(103) -81.9(6) no
W(3) Ir(1) C(1) O(1) 179(1) no
W(3) Ir(1) C(3) O(3) 179(1) no
W(3) Ir(1) C(11) O(11) 45(10) no
W(3) Ir(2) Ir(1) P(1) -149.5(1) no
W(3) Ir(2) Ir(1) C(1) -179.9(3) no
W(3) Ir(2) Ir(1) C(3) -15.7(3) no
W(3) Ir(2) Ir(1) C(11) 94.1(3) no
W(3) Ir(2) Ir(4) C(41) 51.9(7) no
W(3) Ir(2) Ir(4) C(42) 165.2(3) no
W(3) Ir(2) Ir(4) C(43) -94.2(3) no
W(3) Ir(2) C(1) O(1) -180(1) no
W(3) Ir(2) C(2) O(2) -177(1) no
W(3) Ir(2) C(21) O(21) 82.9(2) no
W(3) Ir(2) C(22) O(22) 79.6(4) no
W(3) Ir(4) Ir(1) P(1) -142.02(6) no
W(3) Ir(4) Ir(1) C(1) 122.4(3) no
W(3) Ir(4) Ir(1) C(3) -52.6(3) no
W(3) Ir(4) Ir(1) C(11) 36.0(7) no
W(3) Ir(4) Ir(2) C(1) -116.5(3) no
W(3) Ir(4) Ir(2) C(2) 47.1(2) no
W(3) Ir(4) Ir(2) C(21) 144.9(3) no
W(3) Ir(4) Ir(2) C(22) -26(1) no
W(3) Ir(4) C(41) O(41) 152.8(1) no
W(3) Ir(4) C(42) O(42) 113.9(2) no
W(3) Ir(4) C(43) O(43) 77.3(2) no
W(3) C(2) Ir(2) C(1) -22.9(9) no
W(3) C(2) Ir(2) C(21) -157.3(4) no
W(3) C(2) Ir(2) C(22) 103.1(4) no
W(3) C(3) Ir(1) P(1) 174.6(2) no
W(3) C(3) Ir(1) C(1) 54(1) no
W(3) C(3) Ir(1) C(11) -90.9(4) no
W(3) C(301) C(302) C(303) -62.6(6) no
W(3) C(301) C(305) C(304) 62.9(6) no
W(3) C(302) C(301) C(305) 60.8(6) no
W(3) C(302) C(301) C(311) -126(1) no
W(3) C(302) C(303) C(304) -62.2(6) no
W(3) C(303) C(302) C(301) 64.5(6) no
W(3) C(303) C(304) C(305) -66.2(6) no
W(3) C(304) C(303) C(302) 64.4(6) no
W(3) C(304) C(305) C(301) -65.5(6) no
W(3) C(305) C(301) C(302) -62.1(6) no
W(3) C(305) C(301) C(311) 124.2(9) no
W(3) C(305) C(304) C(303) 66.1(6) no
P(1) Ir(1) Ir(2) C(1) 30.4(3) no
P(1) Ir(1) Ir(2) C(2) -141.9(3) no
P(1) Ir(1) Ir(2) C(21) -15.4(5) no
P(1) Ir(1) Ir(2) C(22) 113.7(3) no
P(1) Ir(1) Ir(4) C(41) -41.7(3) no
P(1) Ir(1) Ir(4) C(42) 60.3(3) no
P(1) Ir(1) Ir(4) C(43) -178.5(7) no
P(1) Ir(1) W(3) C(2) 143.5(3) no
P(1) Ir(1) W(3) C(3) -9.2(3) no
P(1) Ir(1) W(3) C(31) 43.9(3) no
P(1) Ir(1) W(3) C(301) -75.7(3) no
P(1) Ir(1) W(3) C(302) -110.6(3) no
P(1) Ir(1) W(3) C(303) -131.5(3) no
P(1) Ir(1) W(3) C(304) -94.6(6) no
P(1) Ir(1) W(3) C(305) -55.5(3) no
P(1) Ir(1) C(1) O(1) 16(1) no
P(1) Ir(1) C(3) O(3) -6(1) no
P(1) Ir(1) C(11) O(11) -169(10) no
O(1) C(1) Ir(1) C(3) 136(1) no
O(1) C(1) Ir(1) C(11) -78(1) no
O(1) C(1) Ir(2) C(2) -162.1(9) no
O(1) C(1) Ir(2) C(21) -28(1) no
O(1) C(1) Ir(2) C(22) 72(1) no
O(2) C(2) Ir(2) C(1) 159.8(8) no
O(2) C(2) Ir(2) C(21) 25(1) no
O(2) C(2) Ir(2) C(22) -74.3(9) no
O(2) C(2) W(3) C(3) -139(1) no
O(2) C(2) W(3) C(31) -56(1) no
O(2) C(2) W(3) C(301) 68(2) no
O(2) C(2) W(3) C(302) 85(1) no
O(2) C(2) W(3) C(303) 61(1) no
O(2) C(2) W(3) C(304) 26(1) no
O(2) C(2) W(3) C(305) 23(2) no
O(3) C(3) Ir(1) C(1) -127(1) no
O(3) C(3) Ir(1) C(11) 88(1) no
O(3) C(3) W(3) C(2) 131(1) no
O(3) C(3) W(3) C(31) 46(1) no
O(3) C(3) W(3) C(301) -68(1) no
O(3) C(3) W(3) C(302) -93(1) no
O(3) C(3) W(3) C(303) -78(1) no
O(3) C(3) W(3) C(304) -31(1) no
O(3) C(3) W(3) C(305) -34(1) no
O(11) C(11) Ir(1) C(1) -71(10) no
O(11) C(11) Ir(1) C(3) 96(10) no
O(21) C(21) Ir(2) C(1) -53.1(2) no
O(21) C(21) Ir(2) C(2) 108.8(2) no
O(21) C(21) Ir(2) C(22) -152.1(2) no
O(22) C(22) Ir(2) C(1) -167.9(4) no
O(22) C(22) Ir(2) C(2) 32.5(4) no
O(22) C(22) Ir(2) C(21) -67.4(4) no
O(31) C(31) W(3) C(2) 108(7) no
O(31) C(31) W(3) C(3) -107(7) no
O(31) C(31) W(3) C(301) -33(7) no
O(31) C(31) W(3) C(302) -4(7) no
O(31) C(31) W(3) C(303) 32(7) no
O(31) C(31) W(3) C(304) 20(7) no
O(31) C(31) W(3) C(305) -16(7) no
O(41) C(41) Ir(4) C(42) -2.9(1) no
O(41) C(41) Ir(4) C(43) -106.6(1) no
O(42) C(42) Ir(4) C(41) -111.4(2) no
O(42) C(42) Ir(4) C(43) -6.9(2) no
O(43) C(43) Ir(4) C(41) -27.9(2) no
O(43) C(43) Ir(4) C(42) -131.9(2) no
C(1) Ir(1) Ir(2) C(2) -172.3(4) no
C(1) Ir(1) Ir(2) C(21) -45.8(6) no
C(1) Ir(1) Ir(2) C(22) 83.4(4) no
C(1) Ir(1) Ir(4) C(41) -137.3(4) no
C(1) Ir(1) Ir(4) C(42) -35.3(4) no
C(1) Ir(1) Ir(4) C(43) 85.9(8) no
C(1) Ir(1) W(3) C(2) -7.9(4) no
C(1) Ir(1) W(3) C(3) -160.6(4) no
C(1) Ir(1) W(3) C(31) -107.5(4) no
C(1) Ir(1) W(3) C(301) 132.9(4) no
C(1) Ir(1) W(3) C(302) 98.0(4) no
C(1) Ir(1) W(3) C(303) 77.1(4) no
C(1) Ir(1) W(3) C(304) 114.0(7) no
C(1) Ir(1) W(3) C(305) 153.1(4) no
C(1) Ir(1) P(1) C(101) -165.0(6) no
C(1) Ir(1) P(1) C(102) -47.4(6) no
C(1) Ir(1) P(1) C(103) 72.2(7) no
C(1) Ir(2) Ir(1) C(3) 164.1(4) no
C(1) Ir(2) Ir(1) C(11) -86.1(4) no
C(1) Ir(2) Ir(4) C(41) -64.6(7) no
C(1) Ir(2) Ir(4) C(42) 48.7(4) no
C(1) Ir(2) Ir(4) C(43) 149.3(4) no
C(1) Ir(2) W(3) C(2) 169.8(4) no
C(1) Ir(2) W(3) C(3) 14.4(3) no
C(1) Ir(2) W(3) C(31) 105.3(4) no
C(1) Ir(2) W(3) C(301) -69.3(4) no
C(1) Ir(2) W(3) C(302) -90.5(4) no
C(1) Ir(2) W(3) C(303) -126.7(4) no
C(1) Ir(2) W(3) C(304) -149.3(4) no
C(1) Ir(2) W(3) C(305) -107.5(7) no
C(2) Ir(2) Ir(1) C(3) -8.1(3) no
C(2) Ir(2) Ir(1) C(11) 101.7(4) no
C(2) Ir(2) Ir(4) C(41) 99.0(7) no
C(2) Ir(2) Ir(4) C(42) -147.7(4) no
C(2) Ir(2) Ir(4) C(43) -47.1(4) no
C(2) Ir(2) W(3) C(3) -155.4(4) no
C(2) Ir(2) W(3) C(31) -64.6(4) no
C(2) Ir(2) W(3) C(301) 120.8(4) no
C(2) Ir(2) W(3) C(302) 99.6(4) no
C(2) Ir(2) W(3) C(303) 63.4(4) no
C(2) Ir(2) W(3) C(304) 40.9(5) no
C(2) Ir(2) W(3) C(305) 82.7(8) no
C(2) W(3) Ir(1) C(3) 152.7(4) no
C(2) W(3) Ir(1) C(11) -107.4(4) no
C(2) W(3) Ir(2) C(21) 36.4(6) no
C(2) W(3) Ir(2) C(22) -86.6(4) no
C(2) W(3) Ir(4) C(41) 147.8(4) no
C(2) W(3) Ir(4) C(42) -78.0(6) no
C(2) W(3) Ir(4) C(43) 43.7(4) no
C(2) W(3) C(301) C(302) 29.6(7) no
C(2) W(3) C(301) C(305) -87.9(7) no
C(2) W(3) C(301) C(311) 153.0(8) no
C(2) W(3) C(302) C(301) -159.0(5) no
C(2) W(3) C(302) C(303) -42.5(6) no
C(2) W(3) C(303) C(302) 137.6(6) no
C(2) W(3) C(303) C(304) -105.7(6) no
C(2) W(3) C(304) C(303) 69.7(6) no
C(2) W(3) C(304) C(305) -175.6(6) no
C(2) W(3) C(305) C(301) 121.7(6) no
C(2) W(3) C(305) C(304) 5.3(7) no
C(3) Ir(1) Ir(2) C(21) 118.4(5) no
C(3) Ir(1) Ir(2) C(22) -112.5(4) no
C(3) Ir(1) Ir(4) C(41) 47.8(4) no
C(3) Ir(1) Ir(4) C(42) 149.7(4) no
C(3) Ir(1) Ir(4) C(43) -89.1(8) no
C(3) Ir(1) W(3) C(31) 53.0(4) no
C(3) Ir(1) W(3) C(301) -66.6(4) no
C(3) Ir(1) W(3) C(302) -101.4(4) no
C(3) Ir(1) W(3) C(303) -122.3(4) no
C(3) Ir(1) W(3) C(304) -85.4(7) no
C(3) Ir(1) W(3) C(305) -46.4(4) no
C(3) Ir(1) P(1) C(101) 33.9(6) no
C(3) Ir(1) P(1) C(102) 151.5(6) no
C(3) Ir(1) P(1) C(103) -88.9(7) no
C(3) W(3) Ir(1) C(11) 99.9(4) no
C(3) W(3) Ir(2) C(21) -119.0(5) no
C(3) W(3) Ir(2) C(22) 118.0(4) no
C(3) W(3) Ir(4) C(41) -40.4(4) no
C(3) W(3) Ir(4) C(42) 93.9(6) no
C(3) W(3) Ir(4) C(43) -144.5(4) no
C(3) W(3) C(301) C(302) -134.6(6) no
C(3) W(3) C(301) C(305) 107.9(6) no
C(3) W(3) C(301) C(311) -11.2(9) no
C(3) W(3) C(302) C(301) 45.4(6) no
C(3) W(3) C(302) C(303) 161.9(5) no
C(3) W(3) C(303) C(302) -25.7(8) no
C(3) W(3) C(303) C(304) 90.9(7) no
C(3) W(3) C(304) C(303) -120.6(6) no
C(3) W(3) C(304) C(305) -5.9(7) no
C(3) W(3) C(305) C(301) -68.3(6) no
C(3) W(3) C(305) C(304) 175.2(6) no
C(11) Ir(1) Ir(2) C(21) -131.8(5) no
C(11) Ir(1) Ir(2) C(22) -2.7(4) no
C(11) Ir(1) Ir(4) C(41) 136.4(8) no
C(11) Ir(1) Ir(4) C(42) -121.7(8) no
C(11) Ir(1) Ir(4) C(43) 0(1) no
C(11) Ir(1) W(3) C(31) 152.9(4) no
C(11) Ir(1) W(3) C(301) 33.3(4) no
C(11) Ir(1) W(3) C(302) -1.5(4) no
C(11) Ir(1) W(3) C(303) -22.4(4) no
C(11) Ir(1) W(3) C(304) 14.5(7) no
C(11) Ir(1) W(3) C(305) 53.5(4) no
C(11) Ir(1) P(1) C(101) -69.9(6) no
C(11) Ir(1) P(1) C(102) 47.7(6) no
C(11) Ir(1) P(1) C(103) 167.3(7) no
C(21) Ir(2) Ir(4) C(41) -163.2(8) no
C(21) Ir(2) Ir(4) C(42) -49.9(4) no
C(21) Ir(2) Ir(4) C(43) 50.7(4) no
C(21) Ir(2) W(3) C(31) -28.1(5) no
C(21) Ir(2) W(3) C(301) 157.3(5) no
C(21) Ir(2) W(3) C(302) 136.1(5) no
C(21) Ir(2) W(3) C(303) 99.9(5) no
C(21) Ir(2) W(3) C(304) 77.3(6) no
C(21) Ir(2) W(3) C(305) 119.1(8) no
C(22) Ir(2) Ir(4) C(41) 26(2) no
C(22) Ir(2) Ir(4) C(42) 140(1) no
C(22) Ir(2) Ir(4) C(43) -120(1) no
C(22) Ir(2) W(3) C(31) -151.1(4) no
C(22) Ir(2) W(3) C(301) 34.3(4) no
C(22) Ir(2) W(3) C(302) 13.1(4) no
C(22) Ir(2) W(3) C(303) -23.1(4) no
C(22) Ir(2) W(3) C(304) -45.7(5) no
C(22) Ir(2) W(3) C(305) -3.9(8) no
C(31) W(3) Ir(4) C(41) 51.1(4) no
C(31) W(3) Ir(4) C(42) -174.6(6) no
C(31) W(3) Ir(4) C(43) -53.0(4) no
C(31) W(3) C(301) C(302) 146.4(6) no
C(31) W(3) C(301) C(305) 28.8(7) no
C(31) W(3) C(301) C(311) -90.3(9) no
C(31) W(3) C(302) C(301) -51.1(8) no
C(31) W(3) C(302) C(303) 65.5(8) no
C(31) W(3) C(303) C(302) -137.9(6) no
C(31) W(3) C(303) C(304) -21.2(7) no
C(31) W(3) C(304) C(303) 161.0(7) no
C(31) W(3) C(304) C(305) -84.3(6) no
C(31) W(3) C(305) C(301) -153.2(6) no
C(31) W(3) C(305) C(304) 90.3(6) no
C(41) Ir(4) W(3) C(301) -50.7(5) no
C(41) Ir(4) W(3) C(302) -120.7(6) no
C(41) Ir(4) W(3) C(303) 162.0(6) no
C(41) Ir(4) W(3) C(304) 86.3(6) no
C(41) Ir(4) W(3) C(305) 17.4(6) no
C(42) Ir(4) W(3) C(301) 83.5(7) no
C(42) Ir(4) W(3) C(302) 13.5(7) no
C(42) Ir(4) W(3) C(303) -63.8(8) no
C(42) Ir(4) W(3) C(304) -139.5(7) no
C(42) Ir(4) W(3) C(305) 151.7(7) no
C(43) Ir(4) W(3) C(301) -154.8(5) no
C(43) Ir(4) W(3) C(302) 135.2(6) no
C(43) Ir(4) W(3) C(303) 57.9(6) no
C(43) Ir(4) W(3) C(304) -17.8(6) no
C(43) Ir(4) W(3) C(305) -86.7(6) no
C(301) W(3) C(302) C(303) 116.5(8) no
C(301) W(3) C(303) C(302) -36.6(5) no
C(301) W(3) C(303) C(304) 80.1(6) no
C(301) W(3) C(304) C(303) -77.3(6) no
C(301) W(3) C(304) C(305) 37.3(6) no
C(301) W(3) C(305) C(304) -116.5(8) no
C(301) C(302) W(3) C(303) -116.5(8) no
C(301) C(302) W(3) C(304) -78.9(6) no
C(301) C(302) W(3) C(305) -37.1(5) no
C(301) C(302) C(303) C(304) 2(1) no
C(301) C(305) W(3) C(302) 36.0(5) no
C(301) C(305) W(3) C(303) 77.8(6) no
C(301) C(305) W(3) C(304) 116.5(8) no
C(301) C(305) C(304) C(303) 1(1) no
C(302) W(3) C(301) C(305) -117.5(8) no
C(302) W(3) C(301) C(311) 123(1) no
C(302) W(3) C(303) C(304) 116.6(8) no
C(302) W(3) C(304) C(303) -37.0(6) no
C(302) W(3) C(304) C(305) 77.7(6) no
C(302) W(3) C(305) C(304) -80.4(6) no
C(302) C(301) W(3) C(303) 37.7(6) no
C(302) C(301) W(3) C(304) 80.2(6) no
C(302) C(301) W(3) C(305) 117.5(8) no
C(302) C(301) C(305) C(304) 1(1) no
C(302) C(303) W(3) C(304) -116.6(8) no
C(302) C(303) W(3) C(305) -78.5(6) no
C(302) C(303) C(304) C(305) -2(1) no
C(303) W(3) C(301) C(305) -79.9(6) no
C(303) W(3) C(301) C(311) 161(1) no
C(303) W(3) C(304) C(305) 114.7(9) no
C(303) W(3) C(305) C(304) -38.7(6) no
C(303) C(302) W(3) C(304) 37.6(6) no
C(303) C(302) W(3) C(305) 79.4(6) no
C(303) C(302) C(301) C(305) -2(1) no
C(303) C(302) C(301) C(311) 171.7(9) no
C(303) C(304) W(3) C(305) -114.7(9) no
C(304) W(3) C(301) C(305) -37.4(6) no
C(304) W(3) C(301) C(311) -156(1) no
C(304) C(303) W(3) C(305) 38.1(6) no
C(304) C(305) C(301) C(311) -172.9(9) no
C(305) W(3) C(301) C(311) -119(1) no
